data_2218497
loop_
_publ_author_name
'Shi, Da-Xin'
'Zhang, Li-Jun'
'Zhang, Qi'
'Li, Jia-Rong'

_publ_section_title
;
 2-Methyl-1,1,3,3-tetraphenylpropan-2-ol
;
_journal_coeditor_code PK2096
_journal_issue 6
_journal_name_full 'Acta Crystallographica Section E'
_journal_page_first o1115
_journal_paper_doi 10.1107/S1600536808014761
_journal_volume 64
_journal_year 2008
_chemical_formula_iupac 'C28 H26 O'
_chemical_formula_moiety 'C28 H26 O'
_chemical_formula_sum 'C28 H26 O'
_chemical_formula_weight 378.49
_chemical_name_systematic
;
2-Methyl-1,1,3,3-tetraphenylpropan-2-ol
;
_space_group_IT_number 14
_symmetry_cell_setting monoclinic
_symmetry_space_group_name_Hall '-P 2yn'
_symmetry_space_group_name_H-M 'P 1 21/n 1'
_atom_sites_solution_hydrogens geom
_atom_sites_solution_primary direct
_atom_sites_solution_secondary difmap
_cell_angle_alpha 90.00
_cell_angle_beta 96.624(3)
_cell_angle_gamma 90.00
_cell_formula_units_Z 4
_cell_length_a 8.4313(4)
_cell_length_b 23.8539(11)
_cell_length_c 10.3420(5)
_cell_measurement_reflns_used 4487
_cell_measurement_temperature 113(2)
_cell_measurement_theta_max 27.9
_cell_measurement_theta_min 2.2
_cell_volume 2066.09(17)
_computing_cell_refinement 'CrystalClear (Rigaku/MSC, 2005)'
_computing_data_collection 'CrystalClear (Rigaku/MSC, 2005)'
_computing_data_reduction 'CrystalClear (Rigaku/MSC, 2005)'
_computing_molecular_graphics 'XP in SHELXTL (Sheldrick, 2008)'
_computing_publication_material 'CrystalStructure (Rigaku/MSC, 2006)'
_computing_structure_refinement 'SHELXL97 (Sheldrick, 2008)'
_computing_structure_solution 'SHELXS97 (Sheldrick, 2008)'
_diffrn_ambient_temperature 113(2)
_diffrn_detector_area_resol_mean 14.63
_diffrn_measured_fraction_theta_full 0.999
_diffrn_measured_fraction_theta_max 0.999
_diffrn_measurement_device_type 'Rigaku Saturn CCD'
_diffrn_measurement_method \w
_diffrn_radiation_monochromator 'confocal multilayer optics'
_diffrn_radiation_source 'rotating anode'
_diffrn_radiation_type MoK\a
_diffrn_radiation_wavelength 0.71070
_diffrn_reflns_av_R_equivalents 0.0502
_diffrn_reflns_av_sigmaI/netI 0.0387
_diffrn_reflns_limit_h_max 10
_diffrn_reflns_limit_h_min -10
_diffrn_reflns_limit_k_max 28
_diffrn_reflns_limit_k_min -28
_diffrn_reflns_limit_l_max 11
_diffrn_reflns_limit_l_min -12
_diffrn_reflns_number 15409
_diffrn_reflns_theta_full 25.00
_diffrn_reflns_theta_max 25.00
_diffrn_reflns_theta_min 2.16
_diffrn_standards_number 0
_exptl_absorpt_coefficient_mu 0.072
_exptl_absorpt_correction_T_max 0.985
_exptl_absorpt_correction_T_min 0.980
_exptl_absorpt_correction_type multi-scan
_exptl_absorpt_process_details '(CrystalClear; Rigaku/MSC, 2005)'
_exptl_crystal_colour colorless
_exptl_crystal_density_diffrn 1.217
_exptl_crystal_density_method 'not measured'
_exptl_crystal_description prism
_exptl_crystal_F_000 808
_exptl_crystal_size_max 0.22
_exptl_crystal_size_mid 0.20
_exptl_crystal_size_min 0.18
_refine_diff_density_max 0.191
_refine_diff_density_min -0.196
_refine_ls_extinction_coef 0.0182(16)
_refine_ls_extinction_expression Fc^*^=kFc[1+0.001xFc^2^\l^3^/sin(2\q)]^-1/4^
_refine_ls_extinction_method 'SHELXL97 (Sheldrick, 2008)'
_refine_ls_goodness_of_fit_ref 1.112
_refine_ls_hydrogen_treatment mixed
_refine_ls_matrix_type full
_refine_ls_number_parameters 267
_refine_ls_number_reflns 3633
_refine_ls_number_restraints 0
_refine_ls_restrained_S_all 1.112
_refine_ls_R_factor_all 0.0569
_refine_ls_R_factor_gt 0.0531
_refine_ls_shift/su_max 0.001
_refine_ls_shift/su_mean 0.000
_refine_ls_structure_factor_coef Fsqd
_refine_ls_weighting_details 'calc w=1/[\s^2^(Fo^2^)+(0.0381P)^2^+0.9679P] where P=(Fo^2^+2Fc^2^)/3'
_refine_ls_weighting_scheme calc
_refine_ls_wR_factor_gt 0.1134
_refine_ls_wR_factor_ref 0.1160
_reflns_number_gt 3442
_reflns_number_total 3633
_reflns_threshold_expression I>2\s(I)
_cod_data_source_file pk2096.cif
_cod_data_source_block I
_cod_original_sg_symbol_H-M 'P 21/n'
_cod_database_code 2218497
_cod_database_fobs_code 2218497

loop_
_symmetry_equiv_pos_as_xyz
'x, y, z'
'-x+1/2, y+1/2, -z+1/2'
'-x, -y, -z'
'x-1/2, -y-1/2, z-1/2'

loop_
_atom_site_type_symbol
_atom_site_label
_atom_site_fract_x
_atom_site_fract_y
_atom_site_fract_z
_atom_site_U_iso_or_equiv
_atom_site_adp_type
_atom_site_calc_flag
_atom_site_refinement_flags
_atom_site_occupancy
O O1 0.31548(15) 0.05491(5) 0.07175(11) 0.0266(3) Uani d . 1
H H1 0.261(3) 0.0232(9) 0.082(2) 0.040 Uiso d . 1
C C1 0.47972(19) 0.12873(7) 0.18234(16) 0.0200(4) Uani d . 1
H H1A 0.5215 0.1406 0.2726 0.024 Uiso calc R 1
C C2 0.3887(2) 0.07256(7) 0.19928(16) 0.0210(4) Uani d . 1
C C3 0.2473(2) 0.08319(7) 0.28398(16) 0.0207(4) Uani d . 1
H H3 0.1715 0.1080 0.2289 0.025 Uiso calc R 1
C C4 0.5084(2) 0.02774(7) 0.25298(18) 0.0257(4) Uani d . 1
H H4A 0.4507 -0.0057 0.2766 0.039 Uiso calc R 1
H H4B 0.5737 0.0423 0.3302 0.039 Uiso calc R 1
H H4C 0.5775 0.0179 0.1865 0.039 Uiso calc R 1
C C5 0.3781(2) 0.17823(7) 0.12541(16) 0.0209(4) Uani d . 1
C C6 0.3655(2) 0.22646(7) 0.20063(17) 0.0242(4) Uani d . 1
H H6 0.4124 0.2268 0.2887 0.029 Uiso calc R 1
C C7 0.2853(2) 0.27396(8) 0.14873(19) 0.0312(5) Uani d . 1
H H7 0.2785 0.3064 0.2011 0.037 Uiso calc R 1
C C8 0.2156(2) 0.27379(8) 0.02062(19) 0.0309(5) Uani d . 1
H H8 0.1609 0.3060 -0.0151 0.037 Uiso calc R 1
C C9 0.2263(2) 0.22615(8) -0.05520(18) 0.0283(4) Uani d . 1
H H9 0.1781 0.2259 -0.1429 0.034 Uiso calc R 1
C C10 0.3073(2) 0.17876(7) -0.00380(16) 0.0234(4) Uani d . 1
H H10 0.3145 0.1466 -0.0569 0.028 Uiso calc R 1
C C11 0.6273(2) 0.12517(7) 0.10844(16) 0.0209(4) Uani d . 1
C C12 0.6302(2) 0.09609(7) -0.00935(16) 0.0247(4) Uani d . 1
H H12 0.5411 0.0739 -0.0425 0.030 Uiso calc R 1
C C13 0.7628(2) 0.09956(7) -0.07790(17) 0.0258(4) Uani d . 1
H H13 0.7640 0.0792 -0.1567 0.031 Uiso calc R 1
C C14 0.8932(2) 0.13250(7) -0.03209(17) 0.0259(4) Uani d . 1
H H14 0.9823 0.1352 -0.0802 0.031 Uiso calc R 1
C C15 0.8925(2) 0.16146(7) 0.08431(18) 0.0255(4) Uani d . 1
H H15 0.9812 0.1841 0.1161 0.031 Uiso calc R 1
C C16 0.7610(2) 0.15716(7) 0.15446(17) 0.0236(4) Uani d . 1
H H16 0.7624 0.1764 0.2351 0.028 Uiso calc R 1
C C17 0.2875(2) 0.11566(7) 0.41090(16) 0.0217(4) Uani d . 1
C C18 0.1949(2) 0.16277(7) 0.43236(18) 0.0280(4) Uani d . 1
H H18 0.1090 0.1729 0.3690 0.034 Uiso calc R 1
C C19 0.2261(3) 0.19528(8) 0.54486(19) 0.0348(5) Uani d . 1
H H19 0.1623 0.2273 0.5569 0.042 Uiso calc R 1
C C20 0.3501(3) 0.18077(8) 0.63886(19) 0.0350(5) Uani d . 1
H H20 0.3735 0.2033 0.7143 0.042 Uiso calc R 1
C C21 0.4394(2) 0.13327(8) 0.62203(18) 0.0318(5) Uani d . 1
H H21 0.5215 0.1223 0.6879 0.038 Uiso calc R 1
C C22 0.4095(2) 0.10121(8) 0.50852(16) 0.0261(4) Uani d . 1
H H22 0.4731 0.0691 0.4976 0.031 Uiso calc R 1
C C23 0.1510(2) 0.02965(7) 0.30277(16) 0.0210(4) Uani d . 1
C C24 0.1924(2) -0.00805(7) 0.40487(17) 0.0258(4) Uani d . 1
H H24 0.2827 -0.0004 0.4661 0.031 Uiso calc R 1
C C25 0.1038(2) -0.05649(8) 0.41854(18) 0.0294(4) Uani d . 1
H H25 0.1350 -0.0818 0.4878 0.035 Uiso calc R 1
C C26 -0.0301(2) -0.06799(8) 0.33105(18) 0.0296(4) Uani d . 1
H H26 -0.0910 -0.1009 0.3406 0.035 Uiso calc R 1
C C27 -0.0739(2) -0.03107(8) 0.22989(19) 0.0287(4) Uani d . 1
H H27 -0.1651 -0.0388 0.1697 0.034 Uiso calc R 1
C C28 0.0153(2) 0.01748(7) 0.21599(17) 0.0252(4) Uani d . 1
H H28 -0.0165 0.0426 0.1466 0.030 Uiso calc R 1

loop_
_atom_site_aniso_label
_atom_site_aniso_U_11
_atom_site_aniso_U_22
_atom_site_aniso_U_33
_atom_site_aniso_U_12
_atom_site_aniso_U_13
_atom_site_aniso_U_23
O1 0.0300(7) 0.0285(7) 0.0213(7) -0.0063(6) 0.0031(5) -0.0030(5)
C1 0.0198(9) 0.0214(9) 0.0188(8) -0.0009(7) 0.0027(7) -0.0011(7)
C2 0.0238(9) 0.0214(9) 0.0177(8) 0.0001(7) 0.0021(7) -0.0016(7)
C3 0.0212(9) 0.0208(9) 0.0205(9) 0.0019(7) 0.0037(7) 0.0013(7)
C4 0.0252(10) 0.0236(9) 0.0290(10) 0.0027(7) 0.0056(8) 0.0040(7)
C5 0.0180(9) 0.0234(9) 0.0221(9) -0.0016(7) 0.0057(7) 0.0019(7)
C6 0.0245(9) 0.0240(9) 0.0245(9) -0.0012(7) 0.0041(7) -0.0024(7)
C7 0.0361(11) 0.0231(10) 0.0362(11) 0.0036(8) 0.0116(9) -0.0011(8)
C8 0.0329(11) 0.0273(10) 0.0339(11) 0.0088(8) 0.0104(8) 0.0071(8)
C9 0.0274(10) 0.0332(11) 0.0250(10) 0.0058(8) 0.0064(8) 0.0054(8)
C10 0.0239(9) 0.0246(9) 0.0224(9) 0.0033(7) 0.0058(7) 0.0011(7)
C11 0.0215(9) 0.0196(9) 0.0217(9) 0.0031(7) 0.0027(7) 0.0034(7)
C12 0.0244(9) 0.0252(9) 0.0248(9) -0.0015(7) 0.0037(7) -0.0022(7)
C13 0.0274(10) 0.0260(10) 0.0244(9) 0.0017(8) 0.0052(8) -0.0009(7)
C14 0.0234(9) 0.0264(10) 0.0292(10) 0.0017(7) 0.0089(8) 0.0041(8)
C15 0.0217(9) 0.0227(9) 0.0322(10) -0.0014(7) 0.0032(8) -0.0001(7)
C16 0.0237(9) 0.0238(9) 0.0231(9) 0.0007(7) 0.0017(7) -0.0011(7)
C17 0.0240(9) 0.0215(9) 0.0210(9) -0.0042(7) 0.0081(7) 0.0002(7)
C18 0.0326(11) 0.0239(10) 0.0294(10) -0.0018(8) 0.0113(8) 0.0005(8)
C19 0.0460(13) 0.0260(10) 0.0362(11) -0.0046(9) 0.0212(10) -0.0065(8)
C20 0.0457(12) 0.0347(11) 0.0272(10) -0.0174(9) 0.0155(9) -0.0111(8)
C21 0.0343(11) 0.0390(11) 0.0224(9) -0.0122(9) 0.0044(8) -0.0006(8)
C22 0.0287(10) 0.0262(10) 0.0242(9) -0.0040(8) 0.0057(8) -0.0011(7)
C23 0.0224(9) 0.0196(9) 0.0219(9) 0.0017(7) 0.0060(7) -0.0017(7)
C24 0.0279(10) 0.0277(10) 0.0222(9) -0.0009(8) 0.0045(7) 0.0005(7)
C25 0.0358(11) 0.0264(10) 0.0277(10) -0.0007(8) 0.0105(8) 0.0035(8)
C26 0.0295(10) 0.0269(10) 0.0347(11) -0.0051(8) 0.0139(8) -0.0030(8)
C27 0.0232(10) 0.0292(10) 0.0342(10) -0.0040(8) 0.0052(8) -0.0049(8)
C28 0.0237(9) 0.0256(9) 0.0263(10) 0.0024(7) 0.0032(7) 0.0013(7)

loop_
_atom_type_symbol
_atom_type_description
_atom_type_scat_dispersion_real
_atom_type_scat_dispersion_imag
_atom_type_scat_source
C C 0.0033 0.0016 'International Tables Vol C Tables 4.2.6.8 and 6.1.1.4'
H H 0.0000 0.0000 'International Tables Vol C Tables 4.2.6.8 and 6.1.1.4'
O O 0.0106 0.0060 'International Tables Vol C Tables 4.2.6.8 and 6.1.1.4'

loop_
_geom_angle_atom_site_label_1
_geom_angle_atom_site_label_2
_geom_angle_atom_site_label_3
_geom_angle
C2 O1 H1 108.2(13)
C5 C1 C11 107.46(13)
C5 C1 C2 116.24(14)
C11 C1 C2 116.40(13)
C5 C1 H1A 105.2
C11 C1 H1A 105.2
C2 C1 H1A 105.2
O1 C2 C4 108.69(13)
O1 C2 C1 108.02(13)
C4 C2 C1 109.12(14)
O1 C2 C3 106.33(13)
C4 C2 C3 114.80(13)
C1 C2 C3 109.65(13)
C17 C3 C23 112.37(13)
C17 C3 C2 116.80(14)
C23 C3 C2 112.33(13)
C17 C3 H3 104.6
C23 C3 H3 104.6
C2 C3 H3 104.6
C2 C4 H4A 109.5
C2 C4 H4B 109.5
H4A C4 H4B 109.5
C2 C4 H4C 109.5
H4A C4 H4C 109.5
H4B C4 H4C 109.5
C10 C5 C6 118.16(16)
C10 C5 C1 122.05(15)
C6 C5 C1 119.58(15)
C7 C6 C5 121.22(17)
C7 C6 H6 119.4
C5 C6 H6 119.4
C8 C7 C6 119.91(17)
C8 C7 H7 120.0
C6 C7 H7 120.0
C7 C8 C9 119.59(17)
C7 C8 H8 120.2
C9 C8 H8 120.2
C8 C9 C10 120.59(17)
C8 C9 H9 119.7
C10 C9 H9 119.7
C9 C10 C5 120.51(16)
C9 C10 H10 119.7
C5 C10 H10 119.7
C16 C11 C12 118.10(16)
C16 C11 C1 117.90(15)
C12 C11 C1 123.70(15)
C13 C12 C11 120.46(16)
C13 C12 H12 119.8
C11 C12 H12 119.8
C14 C13 C12 120.65(16)
C14 C13 H13 119.7
C12 C13 H13 119.7
C15 C14 C13 119.67(16)
C15 C14 H14 120.2
C13 C14 H14 120.2
C14 C15 C16 119.77(17)
C14 C15 H15 120.1
C16 C15 H15 120.1
C15 C16 C11 121.34(16)
C15 C16 H16 119.3
C11 C16 H16 119.3
C22 C17 C18 117.40(16)
C22 C17 C3 124.53(16)
C18 C17 C3 118.06(16)
C19 C18 C17 121.51(18)
C19 C18 H18 119.2
C17 C18 H18 119.2
C20 C19 C18 119.93(18)
C20 C19 H19 120.0
C18 C19 H19 120.0
C21 C20 C19 119.59(18)
C21 C20 H20 120.2
C19 C20 H20 120.2
C20 C21 C22 120.35(19)
C20 C21 H21 119.8
C22 C21 H21 119.8
C17 C22 C21 121.15(18)
C17 C22 H22 119.4
C21 C22 H22 119.4
C24 C23 C28 117.65(16)
C24 C23 C3 122.67(15)
C28 C23 C3 119.68(15)
C25 C24 C23 121.34(17)
C25 C24 H24 119.3
C23 C24 H24 119.3
C26 C25 C24 120.16(17)
C26 C25 H25 119.9
C24 C25 H25 119.9
C27 C26 C25 119.49(17)
C27 C26 H26 120.3
C25 C26 H26 120.3
C26 C27 C28 120.31(18)
C26 C27 H27 119.8
C28 C27 H27 119.8
C27 C28 C23 121.03(17)
C27 C28 H28 119.5
C23 C28 H28 119.5

loop_
_geom_bond_atom_site_label_1
_geom_bond_atom_site_label_2
_geom_bond_distance
O1 C2 1.453(2)
O1 H1 0.90(2)
C1 C5 1.536(2)
C1 C11 1.536(2)
C1 C2 1.564(2)
C1 H1A 1.0000
C2 C4 1.530(2)
C2 C3 1.579(2)
C3 C17 1.528(2)
C3 C23 1.538(2)
C3 H3 1.0000
C4 H4A 0.9800
C4 H4B 0.9800
C4 H4C 0.9800
C5 C10 1.399(2)
C5 C6 1.400(2)
C6 C7 1.394(3)
C6 H6 0.9500
C7 C8 1.386(3)
C7 H7 0.9500
C8 C9 1.390(3)
C8 H8 0.9500
C9 C10 1.394(2)
C9 H9 0.9500
C10 H10 0.9500
C11 C16 1.398(2)
C11 C12 1.405(2)
C12 C13 1.394(2)
C12 H12 0.9500
C13 C14 1.389(3)
C13 H13 0.9500
C14 C15 1.388(3)
C14 H14 0.9500
C15 C16 1.397(2)
C15 H15 0.9500
C16 H16 0.9500
C17 C22 1.399(2)
C17 C18 1.400(2)
C18 C19 1.398(3)
C18 H18 0.9500
C19 C20 1.387(3)
C19 H19 0.9500
C20 C21 1.383(3)
C20 H20 0.9500
C21 C22 1.399(3)
C21 H21 0.9500
C22 H22 0.9500
C23 C24 1.400(2)
C23 C28 1.401(2)
C24 C25 1.392(3)
C24 H24 0.9500
C25 C26 1.390(3)
C25 H25 0.9500
C26 C27 1.385(3)
C26 H26 0.9500
C27 C28 1.398(2)
C27 H27 0.9500
C28 H28 0.9500

loop_
_geom_torsion_atom_site_label_1
_geom_torsion_atom_site_label_2
_geom_torsion_atom_site_label_3
_geom_torsion_atom_site_label_4
_geom_torsion
C5 C1 C2 O1 60.36(17)
C11 C1 C2 O1 -67.83(17)
C5 C1 C2 C4 178.36(13)
C11 C1 C2 C4 50.16(19)
C5 C1 C2 C3 -55.11(18)
C11 C1 C2 C3 176.70(13)
O1 C2 C3 C17 -165.43(13)
C4 C2 C3 C17 74.36(19)
C1 C2 C3 C17 -48.89(19)
O1 C2 C3 C23 62.63(17)
C4 C2 C3 C23 -57.59(19)
C1 C2 C3 C23 179.17(13)
C11 C1 C5 C10 64.1(2)
C2 C1 C5 C10 -68.3(2)
C11 C1 C5 C6 -110.57(17)
C2 C1 C5 C6 116.99(17)
C10 C5 C6 C7 -0.3(3)
C1 C5 C6 C7 174.63(16)
C5 C6 C7 C8 0.4(3)
C6 C7 C8 C9 0.0(3)
C7 C8 C9 C10 -0.4(3)
C8 C9 C10 C5 0.5(3)
C6 C5 C10 C9 -0.2(2)
C1 C5 C10 C9 -174.93(15)
C5 C1 C11 C16 87.47(18)
C2 C1 C11 C16 -140.18(16)
C5 C1 C11 C12 -86.06(19)
C2 C1 C11 C12 46.3(2)
C16 C11 C12 C13 -0.3(3)
C1 C11 C12 C13 173.18(16)
C11 C12 C13 C14 -1.0(3)
C12 C13 C14 C15 1.1(3)
C13 C14 C15 C16 0.1(3)
C14 C15 C16 C11 -1.5(3)
C12 C11 C16 C15 1.6(3)
C1 C11 C16 C15 -172.30(15)
C23 C3 C17 C22 78.1(2)
C2 C3 C17 C22 -53.8(2)
C23 C3 C17 C18 -101.00(18)
C2 C3 C17 C18 127.07(16)
C22 C17 C18 C19 2.0(3)
C3 C17 C18 C19 -178.79(16)
C17 C18 C19 C20 -0.6(3)
C18 C19 C20 C21 -1.7(3)
C19 C20 C21 C22 2.6(3)
C18 C17 C22 C21 -1.1(2)
C3 C17 C22 C21 179.75(16)
C20 C21 C22 C17 -1.2(3)
C17 C3 C23 C24 -46.2(2)
C2 C3 C23 C24 87.94(19)
C17 C3 C23 C28 133.29(16)
C2 C3 C23 C28 -92.59(18)
C28 C23 C24 C25 1.2(3)
C3 C23 C24 C25 -179.32(16)
C23 C24 C25 C26 -0.9(3)
C24 C25 C26 C27 0.4(3)
C25 C26 C27 C28 -0.2(3)
C26 C27 C28 C23 0.5(3)
C24 C23 C28 C27 -1.0(2)
C3 C23 C28 C27 179.51(15)

loop_
_cod_related_entry_id
_cod_related_entry_database
_cod_related_entry_code
1 ChemSpider 24740110
